data_4322392
loop_
_publ_author_name
'James A. Johnson'
'Marilyn M. Olmstead'
'Alan L. Balch'

_publ_section_title
;
 Reactivity of the Verdoheme Analogues. Opening of the Planar Macrocycle
 by Amide and Thiolate Nucleophiles To Form Helical Complexes
;
_journal_name_full 'Inorganic Chemistry'
_journal_page_first 5379
_journal_page_last 5383
_journal_paper_doi 10.1021/ic9904283
_journal_volume 38
_journal_year 1999
_chemical_formula_sum 'C36 H46 N4 O S Zn'
_chemical_formula_weight 648.20
_chemical_name_common Zn(OEBSMe)
_chemical_name_systematic
; 
 ? 
;
_space_group_IT_number 14
_symmetry_cell_setting monoclinic
_symmetry_space_group_name_Hall '-P 2yn'
_symmetry_space_group_name_H-M 'P 1 21/n 1'
_atom_sites_solution_hydrogens geom
_atom_sites_solution_primary direct
_atom_sites_solution_secondary difmap
_audit_creation_method SHELXL-97
_cell_angle_alpha 90.00
_cell_angle_beta 107.85(2)
_cell_angle_gamma 90.00
_cell_formula_units_Z 4
_cell_length_a 14.134(3)
_cell_length_b 16.819(4)
_cell_length_c 14.848(3)
_cell_measurement_reflns_used 40
_cell_measurement_temperature 130(2)
_cell_measurement_theta_max 24.4
_cell_measurement_theta_min 4.1
_cell_volume 3359.8(13)
_computing_cell_refinement 'Siemens P3'
_computing_data_collection 'Siemens P3'
_computing_data_reduction 'Siemens XDISK'
_computing_molecular_graphics 'SHELXTL PLUS V. 5.02, XP (Sheldrick, 1994)'
_computing_publication_material 'SHELXL-97 (Sheldrick, 1997)'
_computing_structure_refinement 'SHELXL-97 (Sheldrick, 1997)'
_computing_structure_solution 'SHELXS-97 (Sheldrick, 1990)'
_diffrn_ambient_temperature 130(2)
_diffrn_measured_fraction_theta_full 0.999
_diffrn_measured_fraction_theta_max 0.999
_diffrn_measurement_device_type 'Syntex P2~1~'
_diffrn_measurement_method 2\q-\w
_diffrn_radiation_monochromator graphite
_diffrn_radiation_source 'normal-focus sealed tube'
_diffrn_radiation_type CuK\a
_diffrn_radiation_wavelength 1.54178
_diffrn_reflns_av_R_equivalents 0.0812
_diffrn_reflns_av_sigmaI/netI 0.1676
_diffrn_reflns_limit_h_max 15
_diffrn_reflns_limit_h_min -16
_diffrn_reflns_limit_k_max 19
_diffrn_reflns_limit_k_min 0
_diffrn_reflns_limit_l_max 17
_diffrn_reflns_limit_l_min 0
_diffrn_reflns_number 6016
_diffrn_reflns_theta_full 64.00
_diffrn_reflns_theta_max 64.00
_diffrn_reflns_theta_min 3.78
_diffrn_standards_decay_% 3.5
_diffrn_standards_interval_count 198
_diffrn_standards_number 2
_exptl_absorpt_coefficient_mu 1.848
_exptl_absorpt_correction_T_max 0.9133
_exptl_absorpt_correction_T_min 0.4902
_exptl_absorpt_correction_type empirical
_exptl_absorpt_process_details
;XABS2: an empirical absorption correction program. Parkin, S.; Moezzi,
 B.; Hope, H. J. Appl. Cryst. 1995, 28, 53-56.
;
_exptl_crystal_colour 'dark green'
_exptl_crystal_density_diffrn 1.281
_exptl_crystal_density_method 'not measured'
_exptl_crystal_description needle
_exptl_crystal_F_000 1376
_exptl_crystal_size_max 0.45
_exptl_crystal_size_mid 0.05
_exptl_crystal_size_min 0.05
_refine_diff_density_max 0.644
_refine_diff_density_min -0.926
_refine_diff_density_rms 0.145
_refine_ls_extinction_method none
_refine_ls_goodness_of_fit_ref 0.979
_refine_ls_hydrogen_treatment mixed
_refine_ls_matrix_type full
_refine_ls_number_parameters 397
_refine_ls_number_reflns 5573
_refine_ls_number_restraints 0
_refine_ls_restrained_S_all 0.979
_refine_ls_R_factor_all 0.1891
_refine_ls_R_factor_gt 0.1016
_refine_ls_shift/su_max 0.016
_refine_ls_shift/su_mean 0.002
_refine_ls_structure_factor_coef Fsqd
_refine_ls_weighting_details 'calc w=1/[\s^2^(Fo^2^)+(0.1212P)^2^+20.4100P] where P=(Fo^2^+2Fc^2^)/3'
_refine_ls_weighting_scheme calc
_refine_ls_wR_factor_gt 0.2407
_refine_ls_wR_factor_ref 0.2866
_reflns_number_gt 3080
_reflns_number_total 5573
_reflns_threshold_expression >2sigma(I)
_cod_data_source_file ic9904283_1.cif
_cod_data_source_block mn843
_cod_database_code 4322392

loop_
_symmetry_equiv_pos_as_xyz
'x, y, z'
'-x+1/2, y+1/2, -z+1/2'
'-x, -y, -z'
'x-1/2, -y-1/2, z-1/2'

loop_
_atom_site_label
_atom_site_type_symbol
_atom_site_fract_x
_atom_site_fract_y
_atom_site_fract_z
_atom_site_U_iso_or_equiv
_atom_site_adp_type
_atom_site_occupancy
_atom_site_symmetry_multiplicity
_atom_site_calc_flag
_atom_site_refinement_flags
_atom_site_disorder_assembly
_atom_site_disorder_group
Zn Zn 0.87953(10) 0.48443(8) 0.70200(8) 0.0221(4) Uani 1 1 d . . .
S1 S 0.63878(18) 0.54949(16) 0.52142(18) 0.0299(6) Uani 1 1 d . . .
O1 O 0.9077(5) 0.6586(4) 0.5989(4) 0.0235(15) Uani 1 1 d . . .
N1 N 0.8138(6) 0.4689(4) 0.5596(5) 0.0202(17) Uani 1 1 d . . .
N2 N 0.9616(5) 0.3891(5) 0.7062(5) 0.0191(17) Uani 1 1 d . . .
N3 N 0.8722(6) 0.4626(4) 0.8325(5) 0.0211(17) Uani 1 1 d . . .
N4 N 0.8580(5) 0.5990(4) 0.7174(5) 0.0180(16) Uani 1 1 d . . .
C1 C 0.7404(7) 0.5087(6) 0.4964(7) 0.026(2) Uani 1 1 d . . .
C2 C 0.7520(6) 0.5107(6) 0.4023(6) 0.0201(19) Uani 1 1 d . . .
C3 C 0.8362(7) 0.4691(5) 0.4096(6) 0.0176(19) Uani 1 1 d . . .
C4 C 0.8745(7) 0.4416(5) 0.5072(6) 0.0180(19) Uani 1 1 d . . .
C5 C 0.9532(7) 0.3907(6) 0.5397(6) 0.024(2) Uani 1 1 d . . .
H5 H 0.9886 0.3769 0.4970 0.028 Uiso 1 1 calc R . .
C6 C 0.9869(7) 0.3564(5) 0.6323(6) 0.020(2) Uani 1 1 d . . .
C7 C 1.0401(6) 0.2837(6) 0.6591(7) 0.023(2) Uani 1 1 d . . .
C8 C 1.0482(6) 0.2714(5) 0.7531(6) 0.0178(19) Uani 1 1 d . . .
C9 C 0.9980(7) 0.3355(6) 0.7810(6) 0.022(2) Uani 1 1 d . . .
C10 C 0.9790(7) 0.3454(5) 0.8694(6) 0.020(2) Uani 1 1 d . . .
H10 H 1.0097 0.3081 0.9175 0.024 Uiso 1 1 calc R . .
C11 C 0.9225(7) 0.4015(6) 0.8924(7) 0.022(2) Uani 1 1 d . . .
C12 C 0.9051(7) 0.4107(6) 0.9845(6) 0.020(2) Uani 1 1 d . . .
C13 C 0.8496(7) 0.4782(6) 0.9797(6) 0.023(2) Uani 1 1 d . . .
C14 C 0.8331(7) 0.5091(5) 0.8839(6) 0.0196(19) Uani 1 1 d . . .
C15 C 0.7919(6) 0.5869(6) 0.8514(6) 0.019(2) Uani 1 1 d . . .
H15 H 0.7495 0.6105 0.8826 0.023 Uiso 1 1 calc R . .
C16 C 0.8095(6) 0.6281(5) 0.7801(6) 0.0169(19) Uani 1 1 d . . .
C17 C 0.7904(6) 0.7138(5) 0.7609(6) 0.019(2) Uani 1 1 d . . .
C18 C 0.8261(7) 0.7351(5) 0.6929(6) 0.0187(19) Uani 1 1 d . . .
C19 C 0.8691(7) 0.6624(6) 0.6624(7) 0.022(2) Uani 1 1 d . . .
C20 C 0.6359(7) 0.4948(6) 0.6241(7) 0.025(2) Uani 1 1 d . . .
H20A H 0.5667 0.4860 0.6221 0.038 Uiso 1 1 calc R . .
H20B H 0.6705 0.5249 0.6811 0.038 Uiso 1 1 calc R . .
H20C H 0.6688 0.4433 0.6253 0.038 Uiso 1 1 calc R . .
C21 C 0.6849(7) 0.5504(7) 0.3161(7) 0.033(3) Uani 1 1 d . . .
H21A H 0.6764 0.5146 0.2612 0.039 Uiso 1 1 calc R . .
H21B H 0.6188 0.5576 0.3249 0.039 Uiso 1 1 calc R . .
C22 C 0.7203(10) 0.6278(8) 0.2941(9) 0.056(4) Uani 1 1 d . . .
H22A H 0.6722 0.6497 0.2372 0.085 Uiso 1 1 calc R . .
H22B H 0.7847 0.6211 0.2831 0.085 Uiso 1 1 calc R . .
H22C H 0.7275 0.6641 0.3474 0.085 Uiso 1 1 calc R . .
C23 C 0.8818(7) 0.4487(6) 0.3320(6) 0.022(2) Uani 1 1 d . . .
H23A H 0.8633 0.4903 0.2824 0.027 Uiso 1 1 calc R . .
H23B H 0.9551 0.4486 0.3589 0.027 Uiso 1 1 calc R . .
C24 C 0.8477(9) 0.3686(7) 0.2875(8) 0.044(3) Uani 1 1 d . . .
H24A H 0.8527 0.3292 0.3373 0.066 Uiso 1 1 calc R . .
H24B H 0.8898 0.3524 0.2492 0.066 Uiso 1 1 calc R . .
H24C H 0.7785 0.3724 0.2471 0.066 Uiso 1 1 calc R . .
C25 C 1.0749(8) 0.2299(6) 0.5942(7) 0.029(2) Uani 1 1 d . . .
H25A H 1.1331 0.1988 0.6319 0.035 Uiso 1 1 calc R . .
H25B H 1.0958 0.2625 0.5482 0.035 Uiso 1 1 calc R . .
C26 C 0.9922(10) 0.1731(8) 0.5411(9) 0.056(4) Uani 1 1 d . . .
H26A H 1.0186 0.1348 0.5051 0.084 Uiso 1 1 calc R . .
H26B H 0.9381 0.2034 0.4975 0.084 Uiso 1 1 calc R . .
H26C H 0.9669 0.1445 0.5865 0.084 Uiso 1 1 calc R . .
C27 C 1.0947(7) 0.2026(6) 0.8143(7) 0.029(2) Uani 1 1 d . . .
H27A H 1.1340 0.2229 0.8773 0.034 Uiso 1 1 calc R . .
H27B H 1.1412 0.1757 0.7862 0.034 Uiso 1 1 calc R . .
C28 C 1.0192(10) 0.1410(7) 0.8276(8) 0.044(3) Uani 1 1 d . . .
H28A H 1.0546 0.0936 0.8588 0.067 Uiso 1 1 calc R . .
H28B H 0.9734 0.1263 0.7656 0.067 Uiso 1 1 calc R . .
H28C H 0.9815 0.1641 0.8667 0.067 Uiso 1 1 calc R . .
C29 C 0.9483(7) 0.3564(6) 1.0673(6) 0.023(2) Uani 1 1 d . . .
H29A H 0.9523 0.3851 1.1266 0.027 Uiso 1 1 calc R . .
H29B H 1.0166 0.3413 1.0694 0.027 Uiso 1 1 calc R . .
C30 C 0.8852(8) 0.2807(6) 1.0610(7) 0.032(3) Uani 1 1 d . . .
H30A H 0.9143 0.2476 1.1170 0.048 Uiso 1 1 calc R . .
H30B H 0.8839 0.2509 1.0039 0.048 Uiso 1 1 calc R . .
H30C H 0.8173 0.2955 1.0580 0.048 Uiso 1 1 calc R . .
C31 C 0.8134(7) 0.5138(6) 1.0549(7) 0.028(2) Uani 1 1 d . . .
H31A H 0.8205 0.5723 1.0537 0.034 Uiso 1 1 calc R . .
H31B H 0.8554 0.4946 1.1174 0.034 Uiso 1 1 calc R . .
C32 C 0.7060(8) 0.4934(7) 1.0429(8) 0.041(3) Uani 1 1 d . . .
H32A H 0.6841 0.5215 1.0908 0.061 Uiso 1 1 calc R . .
H32B H 0.6997 0.4359 1.0505 0.061 Uiso 1 1 calc R . .
H32C H 0.6646 0.5094 0.9797 0.061 Uiso 1 1 calc R . .
C33 C 0.7410(7) 0.7647(6) 0.8187(7) 0.026(2) Uani 1 1 d . . .
H33A H 0.6806 0.7371 0.8227 0.031 Uiso 1 1 calc R . .
H33B H 0.7199 0.8157 0.7851 0.031 Uiso 1 1 calc R . .
C34 C 0.8087(9) 0.7826(6) 0.9197(7) 0.036(3) Uani 1 1 d . . .
H34A H 0.7759 0.8211 0.9497 0.053 Uiso 1 1 calc R . .
H34B H 0.8718 0.8047 0.9168 0.053 Uiso 1 1 calc R . .
H34C H 0.8213 0.7334 0.9568 0.053 Uiso 1 1 calc R . .
C35 C 0.8332(7) 0.8158(6) 0.6516(7) 0.023(2) Uani 1 1 d . . .
H35A H 0.7801 0.8506 0.6600 0.027 Uiso 1 1 calc R . .
H35B H 0.8233 0.8106 0.5829 0.027 Uiso 1 1 calc R . .
C36 C 0.9340(8) 0.8532(7) 0.6994(8) 0.041(3) Uani 1 1 d . . .
H36A H 0.9440 0.8578 0.7675 0.061 Uiso 1 1 calc R . .
H36B H 0.9366 0.9062 0.6728 0.061 Uiso 1 1 calc R . .
H36C H 0.9864 0.8198 0.6889 0.061 Uiso 1 1 calc R . .

loop_
_atom_site_aniso_label
_atom_site_aniso_U_11
_atom_site_aniso_U_22
_atom_site_aniso_U_33
_atom_site_aniso_U_23
_atom_site_aniso_U_13
_atom_site_aniso_U_12
Zn 0.0246(7) 0.0203(7) 0.0209(6) -0.0006(6) 0.0062(5) -0.0021(6)
S1 0.0223(13) 0.0308(14) 0.0351(14) 0.0009(11) 0.0067(10) 0.0048(11)
O1 0.028(4) 0.021(4) 0.025(3) 0.004(3) 0.014(3) 0.003(3)
N1 0.023(4) 0.015(4) 0.020(4) -0.001(3) 0.003(3) 0.000(3)
N2 0.016(4) 0.028(5) 0.014(4) 0.002(3) 0.006(3) -0.004(3)
N3 0.026(4) 0.018(4) 0.021(4) 0.001(3) 0.011(3) -0.001(3)
N4 0.018(4) 0.012(4) 0.024(4) 0.001(3) 0.006(3) -0.001(3)
C1 0.015(5) 0.013(5) 0.037(5) -0.006(4) -0.010(4) -0.006(4)
C2 0.014(4) 0.026(5) 0.021(4) 0.002(4) 0.007(4) 0.006(4)
C3 0.020(5) 0.022(5) 0.012(4) 0.000(4) 0.006(3) -0.007(4)
C4 0.025(5) 0.016(5) 0.012(4) 0.003(4) 0.004(4) -0.009(4)
C5 0.019(5) 0.028(6) 0.020(5) 0.006(4) 0.001(4) 0.006(4)
C6 0.016(5) 0.018(5) 0.025(5) -0.003(4) 0.007(4) 0.001(4)
C7 0.010(4) 0.019(5) 0.031(5) 0.005(4) -0.006(4) 0.004(4)
C8 0.014(4) 0.019(5) 0.024(5) 0.002(4) 0.011(4) 0.004(4)
C9 0.017(5) 0.029(6) 0.019(4) 0.007(4) 0.003(4) -0.015(4)
C10 0.017(5) 0.022(5) 0.019(4) 0.007(4) 0.003(4) -0.002(4)
C11 0.013(5) 0.028(6) 0.025(5) 0.006(4) 0.006(4) 0.000(4)
C12 0.020(5) 0.021(5) 0.015(4) 0.001(4) 0.001(4) -0.008(4)
C13 0.024(5) 0.023(5) 0.021(4) 0.001(4) 0.008(4) -0.002(4)
C14 0.023(5) 0.012(5) 0.023(4) -0.003(4) 0.007(4) -0.007(4)
C15 0.016(5) 0.023(5) 0.020(4) -0.001(4) 0.008(4) 0.000(4)
C16 0.013(4) 0.011(5) 0.022(4) -0.010(4) -0.001(4) -0.005(4)
C17 0.013(4) 0.017(5) 0.023(5) -0.002(4) 0.002(4) 0.001(4)
C18 0.016(5) 0.017(5) 0.022(5) 0.002(4) 0.004(4) -0.002(4)
C19 0.017(5) 0.021(5) 0.028(5) 0.002(4) 0.008(4) -0.003(4)
C20 0.019(5) 0.021(6) 0.035(5) -0.009(4) 0.007(4) -0.007(4)
C21 0.017(5) 0.047(7) 0.031(5) 0.016(5) 0.003(4) -0.007(5)
C22 0.045(8) 0.060(9) 0.058(8) 0.025(7) 0.006(6) 0.023(7)
C23 0.016(5) 0.032(6) 0.020(4) 0.000(4) 0.007(4) 0.005(4)
C24 0.044(7) 0.050(8) 0.042(7) -0.016(6) 0.018(6) -0.014(6)
C25 0.036(6) 0.027(6) 0.028(5) 0.011(4) 0.014(5) 0.019(5)
C26 0.065(9) 0.051(9) 0.056(8) -0.023(7) 0.024(7) 0.006(7)
C27 0.020(5) 0.035(6) 0.033(5) 0.009(5) 0.010(4) 0.007(4)
C28 0.067(9) 0.035(7) 0.044(7) 0.019(5) 0.035(6) 0.008(6)
C29 0.025(5) 0.036(6) 0.010(4) 0.001(4) 0.009(4) 0.002(4)
C30 0.040(6) 0.028(6) 0.024(5) 0.018(4) 0.005(5) -0.002(5)
C31 0.038(6) 0.024(5) 0.023(5) -0.001(4) 0.011(4) 0.002(5)
C32 0.035(6) 0.054(8) 0.041(6) -0.012(6) 0.022(5) -0.006(6)
C33 0.019(5) 0.023(5) 0.029(5) -0.001(4) -0.002(4) 0.002(4)
C34 0.056(7) 0.024(6) 0.022(5) 0.003(4) 0.005(5) 0.009(5)
C35 0.017(5) 0.024(5) 0.030(5) 0.006(4) 0.009(4) 0.000(4)
C36 0.029(6) 0.035(7) 0.055(7) 0.007(6) 0.008(5) -0.018(5)

loop_
_atom_type_symbol
_atom_type_description
_atom_type_scat_dispersion_real
_atom_type_scat_dispersion_imag
_atom_type_scat_source
C C 0.0181 0.0091 'International Tables Vol C Tables 4.2.6.8 and 6.1.1.4'
H H 0.0000 0.0000 'International Tables Vol C Tables 4.2.6.8 and 6.1.1.4'
N N 0.0311 0.0180 'International Tables Vol C Tables 4.2.6.8 and 6.1.1.4'
S S 0.3331 0.5567 'International Tables Vol C Tables 4.2.6.8 and 6.1.1.4'
Zn Zn -1.5491 0.6778 'International Tables Vol C Tables 4.2.6.8 and 6.1.1.4'
O O 0.0492 0.0322 'International Tables Vol C Tables 4.2.6.8 and 6.1.1.4'

loop_
_geom_angle_atom_site_label_1
_geom_angle_atom_site_label_2
_geom_angle_atom_site_label_3
_geom_angle
_geom_angle_site_symmetry_1
_geom_angle_site_symmetry_3
_geom_angle_publ_flag
N2 Zn N4 154.3(3) . . ?
N2 Zn N3 91.4(3) . . ?
N4 Zn N3 90.7(3) . . ?
N2 Zn N1 90.3(3) . . ?
N4 Zn N1 101.9(3) . . ?
N3 Zn N1 146.3(3) . . ?
C1 S1 C20 102.4(5) . . ?
C1 N1 C4 104.4(8) . . ?
C1 N1 Zn 131.8(6) . . ?
C4 N1 Zn 117.0(6) . . ?
C6 N2 C9 104.7(8) . . ?
C6 N2 Zn 126.7(6) . . ?
C9 N2 Zn 128.2(6) . . ?
C14 N3 C11 106.6(7) . . ?
C14 N3 Zn 127.1(6) . . ?
C11 N3 Zn 125.5(6) . . ?
C19 N4 C16 106.8(7) . . ?
C19 N4 Zn 129.5(6) . . ?
C16 N4 Zn 122.8(6) . . ?
N1 C1 C2 113.1(9) . . ?
N1 C1 S1 124.1(8) . . ?
C2 C1 S1 122.8(7) . . ?
C3 C2 C1 105.4(8) . . ?
C3 C2 C21 127.5(8) . . ?
C1 C2 C21 127.1(8) . . ?
C2 C3 C4 107.0(8) . . ?
C2 C3 C23 128.4(8) . . ?
C4 C3 C23 124.5(8) . . ?
C5 C4 N1 125.4(8) . . ?
C5 C4 C3 124.3(9) . . ?
N1 C4 C3 110.1(8) . . ?
C4 C5 C6 125.9(9) . . ?
N2 C6 C7 111.4(8) . . ?
N2 C6 C5 121.0(8) . . ?
C7 C6 C5 127.3(9) . . ?
C8 C7 C6 106.5(8) . . ?
C8 C7 C25 127.9(8) . . ?
C6 C7 C25 125.6(8) . . ?
C7 C8 C9 106.7(8) . . ?
C7 C8 C27 128.0(8) . . ?
C9 C8 C27 125.2(8) . . ?
N2 C9 C8 110.6(8) . . ?
N2 C9 C10 121.8(9) . . ?
C8 C9 C10 127.5(8) . . ?
C11 C10 C9 127.5(9) . . ?
C10 C11 N3 125.3(8) . . ?
C10 C11 C12 126.3(9) . . ?
N3 C11 C12 108.4(8) . . ?
C13 C12 C11 107.2(8) . . ?
C13 C12 C29 129.0(8) . . ?
C11 C12 C29 123.7(8) . . ?
C12 C13 C14 105.3(8) . . ?
C12 C13 C31 128.1(9) . . ?
C14 C13 C31 126.6(9) . . ?
N3 C14 C15 122.3(8) . . ?
N3 C14 C13 112.3(8) . . ?
C15 C14 C13 124.9(8) . . ?
C16 C15 C14 124.9(8) . . ?
C15 C16 N4 125.8(8) . . ?
C15 C16 C17 125.9(8) . . ?
N4 C16 C17 108.1(8) . . ?
C18 C17 C16 109.0(8) . . ?
C18 C17 C33 129.2(9) . . ?
C16 C17 C33 121.8(8) . . ?
C17 C18 C19 107.3(8) . . ?
C17 C18 C35 130.6(9) . . ?
C19 C18 C35 122.0(8) . . ?
O1 C19 N4 124.9(9) . . ?
O1 C19 C18 126.3(8) . . ?
N4 C19 C18 108.9(8) . . ?
C22 C21 C2 114.6(9) . . ?
C24 C23 C3 112.3(8) . . ?
C7 C25 C26 110.9(9) . . ?
C8 C27 C28 113.9(8) . . ?
C12 C29 C30 111.7(7) . . ?
C13 C31 C32 112.5(8) . . ?
C17 C33 C34 113.8(8) . . ?
C18 C35 C36 110.6(8) . . ?

loop_
_geom_bond_atom_site_label_1
_geom_bond_atom_site_label_2
_geom_bond_distance
_geom_bond_site_symmetry_2
_geom_bond_publ_flag
Zn N2 1.969(8) . ?
Zn N4 1.974(7) . ?
Zn N3 2.006(7) . ?
Zn N1 2.048(7) . ?
S1 C1 1.732(10) . ?
S1 C20 1.792(10) . ?
O1 C19 1.228(11) . ?
N1 C1 1.345(11) . ?
N1 C4 1.402(11) . ?
N2 C6 1.369(11) . ?
N2 C9 1.400(11) . ?
N3 C14 1.326(11) . ?
N3 C11 1.403(12) . ?
N4 C19 1.380(11) . ?
N4 C16 1.404(11) . ?
C1 C2 1.456(13) . ?
C2 C3 1.356(12) . ?
C2 C21 1.496(12) . ?
C3 C4 1.459(11) . ?
C3 C23 1.522(12) . ?
C4 C5 1.368(13) . ?
C5 C6 1.431(12) . ?
C6 C7 1.427(12) . ?
C7 C8 1.380(13) . ?
C7 C25 1.509(13) . ?
C8 C9 1.420(13) . ?
C8 C27 1.494(13) . ?
C9 C10 1.429(12) . ?
C10 C11 1.345(13) . ?
C11 C12 1.470(12) . ?
C12 C13 1.368(13) . ?
C12 C29 1.502(12) . ?
C13 C14 1.463(12) . ?
C13 C31 1.490(13) . ?
C14 C15 1.453(13) . ?
C15 C16 1.351(12) . ?
C16 C17 1.478(12) . ?
C17 C18 1.309(12) . ?
C17 C33 1.524(13) . ?
C18 C19 1.497(13) . ?
C18 C35 1.505(12) . ?
C21 C22 1.467(16) . ?
C23 C24 1.513(14) . ?
C25 C26 1.529(16) . ?
C27 C28 1.542(15) . ?
C29 C30 1.541(13) . ?
C31 C32 1.513(14) . ?
C33 C34 1.541(13) . ?
C35 C36 1.521(13) . ?
